data_1536074
loop_
_publ_author_name
'Viklund, P.'
'Haeussermann, U.'
'Hull, S.'
'Svensson, C.'
'Berastegui, P.'
'Simak, S.I.'

_publ_section_title
;
 The compounds V8 Ga36.9 Zn4.1, Cr8 Ga29.8 Zn11.2 and Mn8 Ga27.4 Zn13.6: A
 remarkable segregation of Zn and Ga in an intermetallic framework
;
_journal_name_full 'Chemistry - A European Journal'
_journal_page_first 5143
_journal_page_last 5152
_journal_volume 7
_journal_year 2001
_chemical_formula_sum 'Ga38.9 V8 Zn2.1'
_chemical_name_systematic 'V8 Ga38.9 Zn2.1'
_space_group_IT_number 148
_symmetry_space_group_name_Hall '-R 3'
_symmetry_space_group_name_H-M 'R -3 :H'
_cell_angle_alpha 90
_cell_angle_beta 90
_cell_angle_gamma 120
_cell_formula_units_Z 3
_cell_length_a 13.9244
_cell_length_b 13.9244
_cell_length_c 14.866
_cell_volume 2496.191
_citation_journal_id_ASTM CEUJED
_cod_data_source_file Viklund_CEUJED_2001_239.cif
_cod_data_source_block Ga38.9V8Zn2.1
_cod_database_code 1536074

loop_
_symmetry_equiv_pos_as_xyz
x,y,z
-y,x-y,z
-x+y,-x,z
-x,-y,-z
y,-x+y,-z
x-y,x,-z
x+2/3,y+1/3,z+1/3
-y+2/3,x-y+1/3,z+1/3
-x+y+2/3,-x+1/3,z+1/3
-x+2/3,-y+1/3,-z+1/3
y+2/3,-x+y+1/3,-z+1/3
x-y+2/3,x+1/3,-z+1/3
x+1/3,y+2/3,z+2/3
-y+1/3,x-y+2/3,z+2/3
-x+y+1/3,-x+2/3,z+2/3
-x+1/3,-y+2/3,-z+2/3
y+1/3,-x+y+2/3,-z+2/3
x-y+1/3,x+2/3,-z+2/3

loop_
_atom_site_label
_atom_site_type_symbol
_atom_site_fract_x
_atom_site_fract_y
_atom_site_fract_z
_atom_site_occupancy
_atom_site_U_iso_or_equiv
Ga6 Ga 0 0 0 1 0.0
Ga3 Ga 0.48679 0.15352 0.55052 1 0.0
Ga7 Ga 0.24094 0.11193 0.49688 0.87 0.0
Zn2 Zn 0.12036 0.11409 0.33666 0.22 0.0
Ga5 Ga 0.5 0 0 1 0.0
Ga9 Ga 0 0 0.5 1 0.0
Ga2 Ga 0.34431 0.15108 0.32841 1 0.0
V2 V 0 0 0.81872 1 0.0
V1 V 0.70071 0.01368 0.40189 1 0.0
Zn1 Zn 0.24094 0.11193 0.49688 0.13 0.0
Ga1 Ga 0.50839 0.16428 0.21969 1 0.0
Ga8 Ga 0.12036 0.11409 0.33666 0.78 0.0
Ga4 Ga 0.31132 -0.00853 0.76663 1 0.0
